data_1576279
loop_
_publ_author_name
'Kamin, Ashlyn A.'
'Schuster, Nathaniel J.'
'Xie, Haomiao'
'Le, Phuong H.'
'Snook, Kathleen M.'
'Krajewski, Sebastian'
'Kaminsky, Werner'
'Farha, Omar K.'
'Jasti, Ramesh'
'Xiao, Dianne J.'

_publ_section_title
;
 Permanently porous cycloparaphenylene nanohoops <i>via</i> supramolecular
 engineering.
;
_journal_name_full 'Chemical science'
_journal_paper_doi 10.1039/d5sc07685d
_journal_year 2025
_chemical_absolute_configuration unk
_chemical_formula_moiety 'C84 H48 F4 O4'
_chemical_formula_sum 'C84 H48 F4 O4'
_chemical_formula_weight 1197.22
_chemical_name_systematic 4F2cat-12CPP
_space_group_IT_number 59
_space_group_name_Hall 'P 2 2ab -1ab'
_space_group_name_H-M_alt 'P m m n :1'
_symmetry_cell_setting orthorhombic
_symmetry_Int_Tables_number 59
_symmetry_space_group_name_Hall 'P 2 2ab -1ab'
_symmetry_space_group_name_H-M 'P m m n :1'
_atom_sites_solution_hydrogens geom
_atom_sites_solution_primary dual
_atom_sites_solution_secondary difmap
_audit_conform_dict_location ftp://ftp.iucr.org/pub/cif_core.dic
_audit_conform_dict_name cif_core.dic
_audit_conform_dict_version 2.4.5
_audit_creation_date 2025-08-12T16:49:51-00:00
_audit_creation_method 'WinGX routine CIF_UPDATE'
_audit_update_record
;
2025-09-02 deposited with the CCDC.	2025-11-14 downloaded from the CCDC.
;
_cell_angle_alpha 90
_cell_angle_beta 90
_cell_angle_gamma 90
_cell_formula_units_Z 2
_cell_length_a 26.127(15)
_cell_length_b 28.401(16)
_cell_length_c 5.941(4)
_cell_measurement_reflns_used 416
_cell_measurement_temperature 100(2)
_cell_measurement_theta_max 10.47
_cell_measurement_theta_min 2.87
_cell_measurement_wavelength 0.71073
_cell_volume 4408(5)
_computing_cell_refinement 'SAINT V8.38A integration software'
_computing_data_collection 'Bruker APEX2 software'
_computing_data_reduction 'SORTAV (Blessing, 1995)'
_computing_molecular_graphics 'ORTEP-3 for Windows (Farrugia, 2012)'
_computing_publication_material 'WinGX publication routines (Farrugia, 2012)'
_computing_structure_refinement 'SHELXL-2019/2 (Sheldrick, 2019)'
_computing_structure_solution 'SHELXS-2013 (Sheldrick, 2008)'
_diffrn_ambient_temperature 100(2)
_diffrn_detector 'APEX-II CCD'
_diffrn_measured_fraction_theta_full 0.975
_diffrn_measured_fraction_theta_max 0.975
_diffrn_measurement_device '\k-geometry diffractometer'
_diffrn_measurement_device_type 'Bruker APEX-II'
_diffrn_measurement_method '\f or \w oscillation scans'
_diffrn_orient_matrix_UB_11 -0.064999
_diffrn_orient_matrix_UB_12 0.01061
_diffrn_orient_matrix_UB_13 0.030978
_diffrn_orient_matrix_UB_21 0.101964
_diffrn_orient_matrix_UB_22 -0.024616
_diffrn_orient_matrix_UB_23 0.016495
_diffrn_orient_matrix_UB_31 0.117113
_diffrn_orient_matrix_UB_32 0.027321
_diffrn_orient_matrix_UB_33 0.002832
_diffrn_radiation_monochromator graphite
_diffrn_radiation_probe x-ray
_diffrn_radiation_type MoK\a
_diffrn_radiation_wavelength 0.71073
_diffrn_reflns_av_R_equivalents 0.2327
_diffrn_reflns_av_unetI/netI 0.3281
_diffrn_reflns_Laue_measured_fraction_full 0.975
_diffrn_reflns_Laue_measured_fraction_max 0.975
_diffrn_reflns_limit_h_max 21
_diffrn_reflns_limit_h_min 0
_diffrn_reflns_limit_k_max 23
_diffrn_reflns_limit_k_min 0
_diffrn_reflns_limit_l_max 4
_diffrn_reflns_limit_l_min -4
_diffrn_reflns_number 2674
_diffrn_reflns_point_group_measured_fraction_full 0.975
_diffrn_reflns_point_group_measured_fraction_max 0.975
_diffrn_reflns_theta_full 17.548
_diffrn_reflns_theta_max 17.548
_diffrn_reflns_theta_min 1.059
_diffrn_source 'sealed x-ray tube'
_diffrn_standards_number 0
_exptl_absorpt_coefficient_mu 0.06
_exptl_absorpt_correction_T_max 0.704
_exptl_absorpt_correction_T_min 0.36
_exptl_absorpt_correction_type multi-scan
_exptl_absorpt_process_details
;
        SADABS-2016/2 - Bruker AXS area detector scaling and absorption correcti
;
_exptl_crystal_colour colourless
_exptl_crystal_density_diffrn 0.902
_exptl_crystal_density_method 'not measured'
_exptl_crystal_description prism
_exptl_crystal_F_000 1240
_exptl_crystal_size_max 0.15
_exptl_crystal_size_mid 0.02
_exptl_crystal_size_min 0.01
_refine_diff_density_max 0.281
_refine_diff_density_min -0.532
_refine_diff_density_rms 0.068
_refine_ls_abs_structure_details
;
;
_refine_ls_extinction_method none
_refine_ls_goodness_of_fit_ref 0.909
_refine_ls_hydrogen_treatment constr
_refine_ls_matrix_type full
_refine_ls_number_constraints 0
_refine_ls_number_parameters 208
_refine_ls_number_reflns 1456
_refine_ls_number_restraints 162
_refine_ls_restrained_S_all 0.899
_refine_ls_R_factor_all 0.2135
_refine_ls_R_factor_gt 0.1123
_refine_ls_shift/su_max 0
_refine_ls_shift/su_mean 0
_refine_ls_structure_factor_coef Fsqd
_refine_ls_weighting_details 'w=1/[\s^2^(Fo^2^)+(0.1577P)^2^] where P=(Fo^2^+2Fc^2^)/3'
_refine_ls_weighting_scheme calc
_refine_ls_wR_factor_gt 0.2852
_refine_ls_wR_factor_ref 0.3242
_reflns_Friedel_coverage 0
_reflns_Friedel_fraction_full 0
_reflns_Friedel_fraction_max 0
_reflns_number_gt 475
_reflns_number_total 1456
_reflns_threshold_expression 'I > 2\s(I)'
_cod_data_source_file d5sc07685d2.cif
_cod_data_source_block 4F2cat-12CPP
_cod_original_sg_symbol_Hall '-P 2ab 2a'
_cod_original_sg_symbol_H-M Pmmn
_cod_database_code 1576279
_shelx_estimated_absorpt_t_min 0.991
_shelx_estimated_absorpt_t_max 0.999
_shelx_shelxl_version_number 2019/3

loop_
_symmetry_equiv_pos_as_xyz
'x, y, z'
'-x, -y, z'
'x+1/2, -y+1/2, -z'
'-x+1/2, -y+1/2, -z'
'-x+1/2, y+1/2, -z'
'x+1/2, y+1/2, -z'
'-x, y, z'
'x, -y, z'

loop_
_atom_site_label
_atom_site_type_symbol
_atom_site_fract_x
_atom_site_fract_y
_atom_site_fract_z
_atom_site_U_iso_or_equiv
_atom_site_adp_type
_atom_site_occupancy
_atom_site_site_symmetry_order
_atom_site_calc_flag
_atom_site_refinement_flags_posn
_atom_site_refinement_flags_adp
_atom_site_refinement_flags_occupancy
_atom_site_disorder_assembly
_atom_site_disorder_group
C1 C 0.4435(7) -0.7576(6) -0.304(3) 0.065(5) Uani 1 1 d D U . . .
C2 C 0.4745(6) -0.7364(6) -0.112(3) 0.067(6) Uani 1 1 d D U . . .
C3 C 0.4761(6) -0.7790(6) -0.452(3) 0.074(6) Uani 1 1 d D U . . .
C4 C 0.3889(6) -0.7500(5) -0.312(3) 0.031(5) Uani 1 1 d D U . . .
C5 C 0.3685(6) -0.7273(6) -0.489(3) 0.042(6) Uani 1 1 d D U . . .
H5 H 0.387957 -0.724346 -0.623441 0.05 Uiso 1 1 calc R U . . .
C6 C 0.3201(6) -0.7081(6) -0.479(3) 0.066(6) Uani 1 1 d D U . . .
H6 H 0.306992 -0.693974 -0.612499 0.079 Uiso 1 1 calc R U . . .
C7 C 0.2884(6) -0.7078(6) -0.285(3) 0.039(5) Uani 1 1 d D U . . .
C8 C 0.3098(6) -0.7327(6) -0.107(3) 0.042(5) Uani 1 1 d D U . . .
H8 H 0.290461 -0.736153 0.02713 0.05 Uiso 1 1 calc R U . . .
C9 C 0.3569(6) -0.7521(6) -0.117(3) 0.048(6) Uani 1 1 d D U . . .
H9 H 0.369491 -0.767957 0.012952 0.057 Uiso 1 1 calc R U . . .
C10 C 0.2462(6) -0.6780(6) -0.265(3) 0.049(6) Uani 1 1 d D U . . .
C11 C 0.2131(6) -0.6687(6) -0.440(3) 0.055(6) Uani 1 1 d D U . . .
H11 H 0.211865 -0.689909 -0.563338 0.066 Uiso 1 1 calc R U . . .
C12 C 0.1809(6) -0.6289(6) -0.441(3) 0.051(6) Uani 1 1 d D U . . .
H12 H 0.159817 -0.623053 -0.56826 0.061 Uiso 1 1 calc R U . . .
C13 C 0.1795(6) -0.5975(6) -0.257(3) 0.051(6) Uani 1 1 d D U . . .
C14 C 0.2073(6) -0.6124(6) -0.074(3) 0.047(5) Uani 1 1 d D U . . .
H14 H 0.203798 -0.59484 0.0609 0.057 Uiso 1 1 calc R U . . .
C15 C 0.2388(6) -0.6495(6) -0.069(3) 0.040(5) Uani 1 1 d D U . . .
H15 H 0.256388 -0.657061 0.065836 0.048 Uiso 1 1 calc R U . . .
C16 C 0.1596(6) -0.5505(6) -0.281(3) 0.054(6) Uani 1 1 d D U . . .
C17 C 0.1713(7) -0.5272(6) -0.475(3) 0.089(7) Uani 1 1 d D U . . .
H17 H 0.179332 -0.544159 -0.608359 0.107 Uiso 1 1 calc R U . . .
C18 C 0.1422(5) -0.5234(5) -0.098(3) 0.055(6) Uani 1 1 d D U . . .
H18 H 0.129832 -0.539373 0.032135 0.066 Uiso 1 1 calc R U . . .
C19 C 0.47044(10) -0.8330(8) -0.773(4) 0.140(8) Uani 1 1 d D U . . .
C20 C 0.4422(9) -0.8610(8) -0.964(3) 0.117(7) Uani 1 1 d D U . . .
H20 H 0.40589 -0.862881 -0.969159 0.14 Uiso 1 1 calc R U . . .
C21 C 0.4711(7) -0.8820(8) -1.120(4) 0.120(8) Uani 1 1 d D U . . .
H21 H 0.454176 -0.897999 -1.238795 0.144 Uiso 1 1 calc R U . . .
O1 O 0.4484(4) -0.7992(5) -0.628(2) 0.078(4) Uani 1 1 d D U . . .
F1 F 0.4500(4) -0.7117(4) 0.050(2) 0.114(5) Uani 1 1 d . U . . .

loop_
_atom_site_aniso_label
_atom_site_aniso_U_11
_atom_site_aniso_U_22
_atom_site_aniso_U_33
_atom_site_aniso_U_23
_atom_site_aniso_U_13
_atom_site_aniso_U_12
C1 0.055(9) 0.073(10) 0.067(8) 0.015(6) -0.001(6) 0.001(7)
C2 0.046(9) 0.081(10) 0.075(8) 0.007(7) 0.000(6) 0.003(7)
C3 0.065(10) 0.083(10) 0.075(8) 0.012(7) -0.005(6) 0.014(7)
C4 0.022(8) 0.036(9) 0.037(9) 0.005(8) 0.004(8) 0.004(7)
C5 0.046(9) 0.043(9) 0.037(10) 0.006(8) 0.000(8) 0.002(7)
C6 0.062(9) 0.064(10) 0.071(10) -0.007(8) -0.002(9) -0.010(8)
C7 0.046(9) 0.027(9) 0.044(10) 0.000(8) -0.004(8) 0.000(8)
C8 0.040(9) 0.047(9) 0.039(9) -0.009(8) -0.009(8) 0.000(7)
C9 0.051(9) 0.055(10) 0.038(9) 0.007(8) -0.006(8) -0.001(8)
C10 0.042(9) 0.052(10) 0.054(10) 0.012(8) -0.004(8) -0.005(8)
C11 0.054(9) 0.048(9) 0.062(10) -0.009(8) 0.014(8) -0.010(8)
C12 0.053(9) 0.052(9) 0.048(9) 0.025(8) -0.004(8) 0.003(8)
C13 0.049(9) 0.049(9) 0.055(10) -0.007(9) 0.006(8) 0.005(8)
C14 0.049(8) 0.057(10) 0.036(9) -0.004(8) -0.007(8) 0.000(8)
C15 0.043(8) 0.045(9) 0.031(9) 0.001(8) -0.006(8) 0.007(8)
C16 0.065(9) 0.044(9) 0.051(10) 0.028(8) 0.009(8) -0.010(8)
C17 0.098(10) 0.089(11) 0.080(11) -0.023(8) -0.005(9) -0.001(8)
C18 0.052(8) 0.051(10) 0.060(10) -0.004(8) 0.004(8) 0.006(7)
C19 0.133(12) 0.145(11) 0.141(10) -0.041(8) 0.007(8) 0.004(8)
C20 0.127(11) 0.104(11) 0.119(10) -0.009(8) 0.008(7) -0.006(8)
C21 0.132(12) 0.114(11) 0.113(10) -0.003(8) 0.009(8) -0.003(8)
O1 0.052(8) 0.116(12) 0.067(9) 0.008(7) 0.007(7) -0.004(8)
F1 0.057(7) 0.155(13) 0.130(10) -0.064(9) 0.012(7) -0.017(7)

loop_
_atom_type_symbol
_atom_type_description
_atom_type_scat_dispersion_real
_atom_type_scat_dispersion_imag
_atom_type_scat_source
C C 0.0033 0.0016 'International Tables Vol C Tables 4.2.6.8 and 6.1.1.4'
H H 0 0 'International Tables Vol C Tables 4.2.6.8 and 6.1.1.4'
F F 0.0171 0.0103 'International Tables Vol C Tables 4.2.6.8 and 6.1.1.4'
O O 0.0106 0.006 'International Tables Vol C Tables 4.2.6.8 and 6.1.1.4'

loop_
_geom_angle_atom_site_label_1
_geom_angle_atom_site_label_2
_geom_angle_atom_site_label_3
_geom_angle
_geom_angle_site_symmetry_1
_geom_angle_site_symmetry_3
_geom_angle_publ_flag
C3 C1 C4 131.4(17) . . ?
C3 C1 C2 109.1(15) . . ?
C4 C1 C2 119.4(16) . . ?
C2 C2 F1 118.3(8) 7_655 . ?
C2 C2 C1 122.2(10) 7_655 . ?
F1 C2 C1 119.0(13) . . ?
C3 C3 C1 128.5(10) 7_655 . ?
C3 C3 O1 121.3(8) 7_655 . ?
C1 C3 O1 110.0(14) . . ?
C5 C4 C9 115.1(13) . . ?
C5 C4 C1 119.1(15) . . ?
C9 C4 C1 123.0(16) . . ?
C4 C5 C6 121.4(15) . . ?
C4 C5 H5 119.3 . . ?
C6 C5 H5 119.3 . . ?
C5 C6 C7 124.8(16) . . ?
C5 C6 H6 117.6 . . ?
C7 C6 H6 117.6 . . ?
C8 C7 C10 124.2(17) . . ?
C8 C7 C6 112.4(15) . . ?
C10 C7 C6 122.2(16) . . ?
C9 C8 C7 122.9(16) . . ?
C9 C8 H8 118.5 . . ?
C7 C8 H8 118.5 . . ?
C8 C9 C4 123.3(15) . . ?
C8 C9 H9 118.3 . . ?
C4 C9 H9 118.3 . . ?
C11 C10 C7 123.3(17) . . ?
C11 C10 C15 114.8(15) . . ?
C7 C10 C15 121.3(16) . . ?
C10 C11 C12 122.2(16) . . ?
C10 C11 H11 118.9 . . ?
C12 C11 H11 118.9 . . ?
C13 C12 C11 121.3(15) . . ?
C13 C12 H12 119.4 . . ?
C11 C12 H12 119.4 . . ?
C14 C13 C12 113.8(15) . . ?
C14 C13 C16 123.7(18) . . ?
C12 C13 C16 121.3(18) . . ?
C15 C14 C13 125.8(16) . . ?
C15 C14 H14 117.1 . . ?
C13 C14 H14 117.1 . . ?
C14 C15 C10 120.8(15) . . ?
C14 C15 H15 119.6 . . ?
C10 C15 H15 119.6 . . ?
C17 C16 C18 117.4(17) . . ?
C17 C16 C13 117.0(17) . . ?
C18 C16 C13 123.1(16) . . ?
C16 C17 C17 119.1(11) . 8_545 ?
C16 C17 H17 120.4 . . ?
C17 C17 H17 120.4 8_545 . ?
C18 C18 C16 123.0(10) 8_545 . ?
C18 C18 H18 118.5 8_545 . ?
C16 C18 H18 118.5 . . ?
O1 C19 C20 126.3(11) . . ?
O1 C19 C19 114.1(5) . 7_655 ?
C20 C19 C19 118.0(9) . 7_655 ?
C21 C20 C19 117.4(19) . . ?
C21 C20 H20 121.3 . . ?
C19 C20 H20 121.3 . . ?
C20 C21 C21 124.5(12) . 7_655 ?
C20 C21 H21 117.7 . . ?
C21 C21 H21 117.7 7_655 . ?
C3 O1 C19 121.6(13) . . ?

loop_
_geom_bond_atom_site_label_1
_geom_bond_atom_site_label_2
_geom_bond_distance
_geom_bond_site_symmetry_2
_geom_bond_publ_flag
C1 C3 1.368(17) . ?
C1 C4 1.44(2) . ?
C1 C2 1.520(18) . ?
C2 C2 1.33(3) 7_655 ?
C2 F1 1.352(17) . ?
C3 C3 1.25(3) 7_655 ?
C3 O1 1.394(13) . ?
C4 C5 1.345(14) . ?
C4 C9 1.429(15) . ?
C5 C6 1.379(16) . ?
C5 H5 0.95 . ?
C6 C7 1.421(17) . ?
C6 H6 0.95 . ?
C7 C8 1.389(16) . ?
C7 C10 1.395(19) . ?
C8 C9 1.350(15) . ?
C8 H8 0.95 . ?
C9 H9 0.95 . ?
C10 C11 1.375(15) . ?
C10 C15 1.430(16) . ?
C11 C12 1.410(17) . ?
C11 H11 0.95 . ?
C12 C13 1.409(17) . ?
C12 H12 0.95 . ?
C13 C14 1.376(16) . ?
C13 C16 1.44(2) . ?
C14 C15 1.337(15) . ?
C14 H14 0.95 . ?
C15 H15 0.95 . ?
C16 C17 1.362(15) . ?
C16 C18 1.412(16) . ?
C17 C17 1.55(3) 8_545 ?
C17 H17 0.95 . ?
C18 C18 1.33(3) 8_545 ?
C18 H18 0.95 . ?
C19 O1 1.412(14) . ?
C19 C20 1.573(19) . ?
C19 C19 1.544(5) 7_655 ?
C20 C21 1.334(19) . ?
C20 H20 0.95 . ?
C21 C21 1.51(4) 7_655 ?
C21 H21 0.95 . ?
